data_4329890
loop_
_publ_author_name
'Jared R. Sabin'
'Oleg A. Varzatskii'
'Yan Z. Voloshin'
'Zoya A. Starikova'
'Valentin V. Novikov'
'Victor N. Nemykin'

_publ_section_title
;
 Insight into the Electronic Structure, Optical Properties, And Redox
 Behavior of the Hybrid Phthalocyaninoclathrochelates from Experimental
 and Density Functional Theory Approaches
;
_journal_name_full 'Inorganic Chemistry'
_journal_page_first 8362
_journal_page_last 8372
_journal_paper_doi 10.1021/ic3008798
_journal_volume 51
_journal_year 2012
_chemical_formula_moiety 'C54 H49 B Fe N14 O6 Zr, 3(C6 H6)'
_chemical_formula_sum 'C72 H67 B Fe N14 O6 Zr'
_chemical_formula_weight 1382.28
_chemical_name_systematic
; 
 ? 
;
_space_group_IT_number 14
_symmetry_cell_setting monoclinic
_symmetry_space_group_name_Hall '-P 2ybc'
_symmetry_space_group_name_H-M 'P 1 21/c 1'
_atom_sites_solution_hydrogens geom
_atom_sites_solution_primary direct
_atom_sites_solution_secondary difmap
_audit_creation_method SHELXL-97
_cell_angle_alpha 90.00
_cell_angle_beta 107.766(4)
_cell_angle_gamma 90.00
_cell_formula_units_Z 4
_cell_length_a 20.570(3)
_cell_length_b 12.2475(19)
_cell_length_c 26.966(3)
_cell_measurement_reflns_used 845
_cell_measurement_temperature 120(2)
_cell_measurement_theta_max 26
_cell_measurement_theta_min 3
_cell_volume 6469.6(16)
_computing_cell_refinement 'Bruker SAINT'
_computing_data_collection 'Bruker APEX II'
_computing_data_reduction 'Bruker SAINT'
_computing_molecular_graphics 'Bruker SHELXTL'
_computing_publication_material 'Bruker SHELXTL'
_computing_structure_refinement 'SHELXL-97 (Sheldrick, 1997)'
_computing_structure_solution 'SHELXS-97 (Sheldrick, 1997)'
_diffrn_ambient_temperature 120(2)
_diffrn_measured_fraction_theta_full 0.988
_diffrn_measured_fraction_theta_max 0.988
_diffrn_measurement_device_type 'Bruker SMART 1000 CCD area detector'
_diffrn_measurement_method 'phi and omega scans'
_diffrn_radiation_monochromator graphite
_diffrn_radiation_source 'fine-focus sealed tube'
_diffrn_radiation_type MoK\a
_diffrn_radiation_wavelength 0.71073
_diffrn_reflns_av_R_equivalents 0.1087
_diffrn_reflns_av_sigmaI/netI 0.0831
_diffrn_reflns_limit_h_max 25
_diffrn_reflns_limit_h_min -25
_diffrn_reflns_limit_k_max 15
_diffrn_reflns_limit_k_min -15
_diffrn_reflns_limit_l_max 33
_diffrn_reflns_limit_l_min -33
_diffrn_reflns_number 56777
_diffrn_reflns_theta_full 26.00
_diffrn_reflns_theta_max 26.00
_diffrn_reflns_theta_min 2.15
_exptl_absorpt_coefficient_mu 0.452
_exptl_absorpt_correction_T_max 0.905
_exptl_absorpt_correction_T_min 0.792
_exptl_absorpt_correction_type multi-scan
_exptl_absorpt_process_details 'SADABS (Sheldrick, 1998a)'
_exptl_crystal_colour reddish
_exptl_crystal_density_diffrn 1.419
_exptl_crystal_description needle
_exptl_crystal_F_000 2864
_exptl_crystal_size_max 0.60
_exptl_crystal_size_mid 0.44
_exptl_crystal_size_min 0.20
_refine_diff_density_max 1.062
_refine_diff_density_min -1.239
_refine_diff_density_rms 0.098
_refine_ls_extinction_method none
_refine_ls_goodness_of_fit_ref 1.011
_refine_ls_hydrogen_treatment constr
_refine_ls_matrix_type full
_refine_ls_number_parameters 820
_refine_ls_number_reflns 12572
_refine_ls_number_restraints 0
_refine_ls_restrained_S_all 1.011
_refine_ls_R_factor_all 0.0936
_refine_ls_R_factor_gt 0.0675
_refine_ls_shift/su_max 0.000
_refine_ls_shift/su_mean 0.000
_refine_ls_structure_factor_coef Fsqd
_refine_ls_weighting_details 'calc w=1/[\s^2^(Fo^2^)+(0.0010P)^2^+21.9500P] where P=(Fo^2^+2Fc^2^)/3'
_refine_ls_weighting_scheme calc
_refine_ls_wR_factor_gt 0.1392
_refine_ls_wR_factor_ref 0.1518
_reflns_number_gt 8804
_reflns_number_total 12572
_reflns_threshold_expression I>2\s(I)
_cod_data_source_file ic3008798_si_001.cif
_cod_data_source_block fi
_cod_original_cell_volume 6469.5(16)
_cod_original_sg_symbol_H-M 'P 21/c'
_cod_database_code 4329890

loop_
_symmetry_equiv_pos_as_xyz
'x, y, z'
'-x, y+1/2, -z+1/2'
'-x, -y, -z'
'x, -y-1/2, z-1/2'

loop_
_atom_site_label
_atom_site_type_symbol
_atom_site_fract_x
_atom_site_fract_y
_atom_site_fract_z
_atom_site_U_iso_or_equiv
_atom_site_adp_type
_atom_site_occupancy
_atom_site_symmetry_multiplicity
_atom_site_calc_flag
_atom_site_refinement_flags
Zr1 Zr 0.32304(2) 0.02021(3) 0.417107(15) 0.02941(12) Uani 1 1 d .
Fe1 Fe 0.20597(3) -0.04282(4) 0.28215(2) 0.02593(14) Uani 1 1 d .
O1 O 0.16713(13) -0.0135(2) 0.16984(10) 0.0314(6) Uani 1 1 d .
O2 O 0.34746(13) -0.0298(2) 0.35076(10) 0.0289(6) Uani 1 1 d .
O3 O 0.14786(14) -0.1979(2) 0.19924(10) 0.0315(6) Uani 1 1 d .
O4 O 0.24636(14) -0.0983(2) 0.39327(10) 0.0310(6) Uani 1 1 d .
O5 O 0.07222(13) -0.0447(2) 0.20586(10) 0.0293(6) Uani 1 1 d .
O6 O 0.25310(14) 0.1219(2) 0.36292(10) 0.0325(7) Uani 1 1 d .
B1 B 0.1136(2) -0.0941(4) 0.17378(19) 0.0322(10) Uani 1 1 d .
N1 N 0.21783(16) -0.0018(3) 0.21731(12) 0.0268(7) Uani 1 1 d .
N2 N 0.30339(16) -0.0224(3) 0.30148(12) 0.0280(7) Uani 1 1 d .
N3 N 0.18064(16) -0.1824(3) 0.25129(12) 0.0287(7) Uani 1 1 d .
N4 N 0.21843(16) -0.1316(3) 0.34268(12) 0.0268(7) Uani 1 1 d .
N5 N 0.11350(16) -0.0016(3) 0.25161(12) 0.0278(7) Uani 1 1 d .
N6 N 0.20182(17) 0.0853(3) 0.32215(12) 0.0281(7) Uani 1 1 d .
N7 N 0.48259(17) 0.1247(3) 0.40816(13) 0.0346(8) Uani 1 1 d .
N8 N 0.43450(18) -0.0266(3) 0.44332(13) 0.0362(9) Uani 1 1 d .
N9 N 0.4232(2) -0.2083(3) 0.47566(14) 0.0436(10) Uani 1 1 d .
N10 N 0.33508(19) -0.0890(3) 0.48683(13) 0.0375(9) Uani 1 1 d .
N11 N 0.23958(19) -0.0285(3) 0.51536(13) 0.0379(9) Uani 1 1 d .
N12 N 0.27838(17) 0.1172(3) 0.47051(13) 0.0326(8) Uani 1 1 d .
N13 N 0.29612(17) 0.3024(3) 0.44477(13) 0.0303(8) Uani 1 1 d .
N14 N 0.37982(17) 0.1808(3) 0.42655(12) 0.0297(8) Uani 1 1 d .
C1 C 0.2787(2) 0.0197(3) 0.21534(15) 0.0299(9) Uani 1 1 d .
C2 C 0.3289(2) 0.0124(3) 0.26607(15) 0.0291(9) Uani 1 1 d .
C3 C 0.1858(2) -0.2669(3) 0.28173(16) 0.0287(9) Uani 1 1 d .
C4 C 0.21127(19) -0.2370(3) 0.33581(16) 0.0285(9) Uani 1 1 d .
C5 C 0.0923(2) 0.0876(3) 0.26819(16) 0.0305(9) Uani 1 1 d .
C6 C 0.1431(2) 0.1353(3) 0.31205(15) 0.0294(9) Uani 1 1 d .
C7 C 0.2967(2) 0.0400(4) 0.16684(16) 0.0353(10) Uani 1 1 d .
H7B H 0.2639 0.0901 0.1448 0.042 Uiso 1 1 calc R
H7C H 0.2945 -0.0280 0.1480 0.042 Uiso 1 1 calc R
C8 C 0.3692(2) 0.0887(4) 0.17919(18) 0.0404(11) Uani 1 1 d .
H8A H 0.3838 0.0863 0.1482 0.048 Uiso 1 1 calc R
H8B H 0.3686 0.1645 0.1895 0.048 Uiso 1 1 calc R
C9 C 0.4195(2) 0.0248(4) 0.22289(16) 0.0369(10) Uani 1 1 d .
H9B H 0.4655 0.0505 0.2273 0.044 Uiso 1 1 calc R
H9C H 0.4174 -0.0520 0.2137 0.044 Uiso 1 1 calc R
C10 C 0.4027(2) 0.0386(4) 0.27430(16) 0.0339(10) Uani 1 1 d .
H10A H 0.4312 -0.0097 0.3005 0.041 Uiso 1 1 calc R
H10B H 0.4120 0.1131 0.2866 0.041 Uiso 1 1 calc R
C11 C 0.1700(2) -0.3830(3) 0.26381(17) 0.0342(10) Uani 1 1 d .
H11B H 0.1849 -0.3963 0.2335 0.041 Uiso 1 1 calc R
H11C H 0.1211 -0.3950 0.2540 0.041 Uiso 1 1 calc R
C12 C 0.2065(2) -0.4622(3) 0.30772(18) 0.0403(11) Uani 1 1 d .
H12A H 0.1893 -0.5355 0.2983 0.048 Uiso 1 1 calc R
H12B H 0.2550 -0.4623 0.3117 0.048 Uiso 1 1 calc R
C13 C 0.1959(2) -0.4310(3) 0.35874(18) 0.0405(11) Uani 1 1 d .
H13B H 0.2159 -0.4867 0.3845 0.049 Uiso 1 1 calc R
H13C H 0.1474 -0.4283 0.3543 0.049 Uiso 1 1 calc R
C14 C 0.2278(2) -0.3206(3) 0.37873(17) 0.0336(10) Uani 1 1 d .
H14A H 0.2107 -0.2958 0.4066 0.040 Uiso 1 1 calc R
H14B H 0.2769 -0.3286 0.3928 0.040 Uiso 1 1 calc R
C15 C 0.0242(2) 0.1410(3) 0.24305(17) 0.0369(10) Uani 1 1 d .
H15A H -0.0113 0.0858 0.2345 0.044 Uiso 1 1 calc R
H15B H 0.0246 0.1763 0.2110 0.044 Uiso 1 1 calc R
C16 C 0.0086(2) 0.2247(4) 0.2792(2) 0.0436(11) Uani 1 1 d .
H16A H -0.0047 0.1873 0.3062 0.052 Uiso 1 1 calc R
H16B H -0.0296 0.2694 0.2596 0.052 Uiso 1 1 calc R
C17 C 0.0697(2) 0.2982(4) 0.30424(18) 0.0397(11) Uani 1 1 d .
H17A H 0.0844 0.3331 0.2772 0.048 Uiso 1 1 calc R
H17B H 0.0562 0.3549 0.3242 0.048 Uiso 1 1 calc R
C18 C 0.1290(2) 0.2338(3) 0.33995(17) 0.0373(10) Uani 1 1 d .
H18A H 0.1694 0.2796 0.3507 0.045 Uiso 1 1 calc R
H18B H 0.1179 0.2114 0.3709 0.045 Uiso 1 1 calc R
C19 C 0.0652(2) -0.1214(3) 0.11707(16) 0.0343(10) Uani 1 1 d .
H19A H 0.0919 -0.1600 0.0985 0.041 Uiso 1 1 calc R
H19B H 0.0298 -0.1708 0.1203 0.041 Uiso 1 1 calc R
C20 C 0.0311(3) -0.0244(4) 0.08417(19) 0.0495(12) Uani 1 1 d .
H20A H 0.0195 -0.0446 0.0477 0.059 Uiso 1 1 calc R
H20B H 0.0636 0.0352 0.0901 0.059 Uiso 1 1 calc R
C21 C -0.0333(3) 0.0161(5) 0.0950(2) 0.0555(14) Uani 1 1 d .
H21A H -0.0669 -0.0422 0.0875 0.067 Uiso 1 1 calc R
H21B H -0.0225 0.0339 0.1317 0.067 Uiso 1 1 calc R
C22 C -0.0643(3) 0.1160(5) 0.0629(2) 0.0740(18) Uani 1 1 d .
H22A H -0.1045 0.1380 0.0713 0.111 Uiso 1 1 calc R
H22B H -0.0762 0.0985 0.0265 0.111 Uiso 1 1 calc R
H22C H -0.0318 0.1746 0.0707 0.111 Uiso 1 1 calc R
C23 C 0.4808(2) 0.0212(3) 0.42300(15) 0.0326(10) Uani 1 1 d .
C24 C 0.5318(2) -0.0590(4) 0.42007(16) 0.0377(11) Uani 1 1 d .
C25 C 0.5876(2) -0.0532(4) 0.40043(18) 0.0440(12) Uani 1 1 d .
H25A H 0.5984 0.0108 0.3861 0.053 Uiso 1 1 calc R
C26 C 0.6262(2) -0.1485(4) 0.40352(19) 0.0499(13) Uani 1 1 d .
H26A H 0.6628 -0.1492 0.3901 0.060 Uiso 1 1 calc R
C27 C 0.6102(3) -0.2430(4) 0.42670(19) 0.0512(14) Uani 1 1 d .
H27A H 0.6376 -0.3044 0.4292 0.061 Uiso 1 1 calc R
C28 C 0.5559(2) -0.2481(4) 0.44581(18) 0.0454(12) Uani 1 1 d .
H28A H 0.5462 -0.3115 0.4612 0.055 Uiso 1 1 calc R
C29 C 0.5154(2) -0.1548(4) 0.44137(17) 0.0418(11) Uani 1 1 d .
C30 C 0.4542(2) -0.1330(4) 0.45540(16) 0.0382(11) Uani 1 1 d .
C31 C 0.3686(3) -0.1868(4) 0.49042(16) 0.0395(11) Uani 1 1 d .
C32 C 0.3353(3) -0.2684(4) 0.51386(16) 0.0451(12) Uani 1 1 d .
C33 C 0.3460(3) -0.3805(4) 0.52281(18) 0.0507(13) Uani 1 1 d .
H33A H 0.3824 -0.4165 0.5164 0.061 Uiso 1 1 calc R
C34 C 0.2997(3) -0.4348(4) 0.5417(2) 0.0638(17) Uani 1 1 d .
H34A H 0.3051 -0.5095 0.5476 0.077 Uiso 1 1 calc R
C35 C 0.2459(3) -0.3830(4) 0.5522(2) 0.0593(15) Uani 1 1 d .
H35A H 0.2162 -0.4237 0.5648 0.071 Uiso 1 1 calc R
C36 C 0.2351(3) -0.2714(4) 0.54455(19) 0.0524(13) Uani 1 1 d .
H36A H 0.1994 -0.2359 0.5523 0.063 Uiso 1 1 calc R
C37 C 0.2803(3) -0.2159(4) 0.52465(17) 0.0434(12) Uani 1 1 d .
C38 C 0.2828(2) -0.1023(4) 0.50836(15) 0.0382(11) Uani 1 1 d .
C39 C 0.2410(2) 0.0737(3) 0.49970(16) 0.0350(10) Uani 1 1 d .
C40 C 0.1988(2) 0.1584(4) 0.51225(16) 0.0369(10) Uani 1 1 d .
C41 C 0.1521(3) 0.1579(4) 0.54020(19) 0.0477(12) Uani 1 1 d .
H41A H 0.1428 0.0943 0.5556 0.057 Uiso 1 1 calc R
C42 C 0.1199(3) 0.2552(5) 0.5444(2) 0.0564(14) Uani 1 1 d .
H42A H 0.0883 0.2571 0.5627 0.068 Uiso 1 1 calc R
C43 C 0.1346(3) 0.3509(4) 0.5213(2) 0.0568(14) Uani 1 1 d .
H43A H 0.1120 0.4151 0.5245 0.068 Uiso 1 1 calc R
C44 C 0.1814(2) 0.3527(4) 0.49385(18) 0.0413(11) Uani 1 1 d .
H44A H 0.1912 0.4168 0.4790 0.050 Uiso 1 1 calc R
C45 C 0.2132(2) 0.2551(4) 0.48944(16) 0.0343(10) Uani 1 1 d .
C46 C 0.2653(2) 0.2273(3) 0.46513(15) 0.0321(9) Uani 1 1 d .
C47 C 0.3500(2) 0.2806(3) 0.42909(15) 0.0293(9) Uani 1 1 d .
C48 C 0.3894(2) 0.3663(3) 0.41420(15) 0.0298(9) Uani 1 1 d .
C49 C 0.3809(2) 0.4781(3) 0.41073(16) 0.0326(9) Uani 1 1 d .
H49A H 0.3446 0.5116 0.4184 0.039 Uiso 1 1 calc R
C50 C 0.4283(2) 0.5386(4) 0.39542(18) 0.0389(10) Uani 1 1 d .
H50A H 0.4231 0.6139 0.3920 0.047 Uiso 1 1 calc R
C51 C 0.4835(2) 0.4884(4) 0.38511(19) 0.0421(11) Uani 1 1 d .
H51A H 0.5147 0.5309 0.3749 0.050 Uiso 1 1 calc R
C52 C 0.4929(2) 0.3770(4) 0.38978(18) 0.0391(10) Uani 1 1 d .
H52A H 0.5305 0.3443 0.3836 0.047 Uiso 1 1 calc R
C53 C 0.4451(2) 0.3148(3) 0.40396(16) 0.0325(9) Uani 1 1 d .
C54 C 0.4376(2) 0.1987(3) 0.41260(15) 0.0302(9) Uani 1 1 d .
C1S C 0.67115(17) -0.0642(3) 0.27409(14) 0.0597(14) Uani 1 1 d G
H1SA H 0.6384 -0.0126 0.2751 0.072 Uiso 1 1 calc R
C2S C 0.66043(15) -0.1324(3) 0.23115(12) 0.0550(14) Uani 1 1 d G
H2SA H 0.6205 -0.1264 0.2034 0.066 Uiso 1 1 calc R
C3S C 0.70937(19) -0.2096(3) 0.22971(11) 0.0559(14) Uani 1 1 d G
H3SA H 0.7022 -0.2553 0.2010 0.067 Uiso 1 1 calc R
C4S C 0.76902(16) -0.2186(3) 0.27121(14) 0.0535(13) Uani 1 1 d G
H4SA H 0.8018 -0.2702 0.2702 0.064 Uiso 1 1 calc R
C5S C 0.77973(15) -0.1504(3) 0.31416(12) 0.0619(15) Uani 1 1 d G
H5SA H 0.8196 -0.1563 0.3419 0.074 Uiso 1 1 calc R
C6S C 0.73080(19) -0.0732(3) 0.31560(12) 0.0676(17) Uani 1 1 d G
H6SA H 0.7380 -0.0275 0.3443 0.081 Uiso 1 1 calc R
C7S C -0.0598(2) -0.5094(6) 0.0677(2) 0.168(6) Uani 1 1 d G
H7SA H -0.0922 -0.4959 0.0357 0.202 Uiso 1 1 calc R
C8S C -0.0773(2) -0.5701(5) 0.1053(3) 0.110(3) Uani 1 1 d G
H8SA H -0.1213 -0.5973 0.0985 0.132 Uiso 1 1 calc R
C9S C -0.0288(3) -0.5903(4) 0.1531(2) 0.092(2) Uani 1 1 d G
H9SA H -0.0405 -0.6310 0.1783 0.110 Uiso 1 1 calc R
C10S C 0.0371(3) -0.5498(4) 0.16336(15) 0.089(2) Uani 1 1 d G
H10C H 0.0695 -0.5633 0.1953 0.106 Uiso 1 1 calc R
C11S C 0.0545(2) -0.4890(4) 0.1258(2) 0.082(2) Uani 1 1 d G
H11A H 0.0986 -0.4619 0.1326 0.098 Uiso 1 1 calc R
C12S C 0.0061(3) -0.4688(5) 0.07797(19) 0.122(3) Uani 1 1 d G
H12C H 0.0178 -0.4282 0.0528 0.146 Uiso 1 1 calc R
C13S C 0.4361(2) -0.2823(3) 0.19930(16) 0.0616(16) Uani 1 1 d G
H13A H 0.4617 -0.2933 0.1766 0.074 Uiso 1 1 calc R
C14S C 0.46869(15) -0.2623(3) 0.25176(18) 0.0715(18) Uani 1 1 d G
H14C H 0.5161 -0.2600 0.2642 0.086 Uiso 1 1 calc R
C15S C 0.4304(2) -0.2457(3) 0.28562(12) 0.0693(17) Uani 1 1 d G
H15C H 0.4523 -0.2323 0.3207 0.083 Uiso 1 1 calc R
C16S C 0.3596(2) -0.2491(3) 0.26701(16) 0.0652(17) Uani 1 1 d G
H16C H 0.3340 -0.2381 0.2897 0.078 Uiso 1 1 calc R
C17S C 0.32695(15) -0.2691(3) 0.21455(18) 0.0649(17) Uani 1 1 d G
H17C H 0.2795 -0.2714 0.2021 0.078 Uiso 1 1 calc R
C18S C 0.3652(2) -0.2857(3) 0.18070(13) 0.0706(18) Uani 1 1 d G
H18C H 0.3434 -0.2991 0.1456 0.085 Uiso 1 1 calc R

loop_
_atom_site_aniso_label
_atom_site_aniso_U_11
_atom_site_aniso_U_22
_atom_site_aniso_U_33
_atom_site_aniso_U_23
_atom_site_aniso_U_13
_atom_site_aniso_U_12
Zr1 0.0325(2) 0.0266(2) 0.0221(2) -0.00094(15) -0.00210(16) 0.00265(17)
Fe1 0.0253(3) 0.0266(3) 0.0217(3) -0.0008(2) 0.0009(2) -0.0011(2)
O1 0.0249(14) 0.0408(16) 0.0205(14) -0.0007(12) -0.0051(11) -0.0024(12)
O2 0.0251(14) 0.0330(15) 0.0210(14) -0.0005(11) -0.0044(11) 0.0021(12)
O3 0.0313(15) 0.0327(15) 0.0228(14) -0.0051(12) -0.0034(12) -0.0011(12)
O4 0.0326(15) 0.0318(15) 0.0250(14) -0.0026(12) 0.0035(12) 0.0001(12)
O5 0.0257(14) 0.0308(15) 0.0249(14) -0.0059(11) -0.0019(11) -0.0037(12)
O6 0.0345(15) 0.0294(15) 0.0244(14) -0.0042(12) -0.0048(12) -0.0003(12)
B1 0.030(2) 0.031(2) 0.031(3) 0.000(2) 0.004(2) -0.001(2)
N1 0.0252(17) 0.0300(17) 0.0182(16) 0.0004(13) -0.0037(13) -0.0029(14)
N2 0.0276(17) 0.0258(17) 0.0235(17) -0.0004(13) -0.0031(14) 0.0003(14)
N3 0.0279(17) 0.0308(18) 0.0241(17) -0.0041(14) 0.0031(14) 0.0004(14)
N4 0.0259(17) 0.0302(18) 0.0230(17) -0.0032(14) 0.0053(14) -0.0008(14)
N5 0.0242(17) 0.0304(18) 0.0239(17) -0.0008(14) -0.0002(14) -0.0043(14)
N6 0.0323(18) 0.0243(17) 0.0213(16) -0.0005(13) -0.0013(14) -0.0041(14)
N7 0.0299(18) 0.037(2) 0.0292(19) -0.0082(15) -0.0028(15) 0.0055(16)
N8 0.036(2) 0.0328(19) 0.0279(18) -0.0047(15) -0.0078(16) 0.0038(16)
N9 0.055(3) 0.033(2) 0.028(2) -0.0018(16) -0.0088(18) 0.0060(19)
N10 0.048(2) 0.0328(19) 0.0234(18) 0.0003(15) -0.0006(17) 0.0023(17)
N11 0.047(2) 0.034(2) 0.0276(19) -0.0007(15) 0.0031(17) -0.0024(17)
N12 0.0327(19) 0.0317(19) 0.0260(18) 0.0005(15) -0.0019(15) -0.0002(15)
N13 0.0319(18) 0.0300(18) 0.0248(17) -0.0022(14) 0.0025(15) 0.0042(15)
N14 0.0282(18) 0.0320(18) 0.0226(17) 0.0005(14) -0.0019(14) -0.0009(15)
C1 0.029(2) 0.029(2) 0.026(2) 0.0017(17) -0.0003(17) -0.0058(17)
C2 0.027(2) 0.033(2) 0.024(2) -0.0024(17) 0.0037(17) -0.0018(17)
C3 0.025(2) 0.025(2) 0.032(2) -0.0036(17) 0.0021(17) -0.0009(16)
C4 0.025(2) 0.025(2) 0.034(2) 0.0055(17) 0.0064(18) 0.0004(16)
C5 0.030(2) 0.030(2) 0.030(2) 0.0036(17) 0.0063(18) 0.0030(17)
C6 0.035(2) 0.025(2) 0.025(2) 0.0019(16) 0.0050(18) 0.0042(17)
C7 0.033(2) 0.042(2) 0.029(2) 0.0021(19) 0.0057(18) -0.0037(19)
C8 0.039(2) 0.044(3) 0.038(3) 0.008(2) 0.012(2) -0.003(2)
C9 0.032(2) 0.043(2) 0.034(2) 0.002(2) 0.0078(19) -0.003(2)
C10 0.026(2) 0.041(2) 0.029(2) 0.0032(18) 0.0017(18) -0.0028(18)
C11 0.028(2) 0.028(2) 0.039(2) -0.0042(18) 0.0009(19) -0.0018(17)
C12 0.038(2) 0.023(2) 0.052(3) 0.0020(19) 0.002(2) 0.0007(18)
C13 0.039(2) 0.030(2) 0.048(3) 0.009(2) 0.006(2) -0.0005(19)
C14 0.033(2) 0.027(2) 0.035(2) 0.0049(18) 0.0018(19) 0.0049(18)
C15 0.028(2) 0.035(2) 0.040(3) -0.0038(19) 0.0001(19) 0.0030(18)
C16 0.033(2) 0.038(2) 0.054(3) -0.009(2) 0.006(2) 0.006(2)
C17 0.035(2) 0.034(2) 0.043(3) -0.009(2) 0.001(2) 0.0076(19)
C18 0.039(2) 0.034(2) 0.032(2) -0.0059(18) 0.0010(19) 0.0078(19)
C19 0.033(2) 0.036(2) 0.031(2) -0.0036(18) 0.0053(19) -0.0020(19)
C20 0.048(3) 0.064(3) 0.033(3) 0.001(2) 0.006(2) -0.003(3)
C21 0.054(3) 0.069(4) 0.038(3) 0.000(3) 0.005(2) -0.003(3)
C22 0.068(4) 0.083(4) 0.065(4) 0.005(3) 0.012(3) 0.017(3)
C23 0.031(2) 0.033(2) 0.024(2) -0.0060(17) -0.0069(17) 0.0105(18)
C24 0.035(2) 0.040(2) 0.027(2) -0.0120(19) -0.0062(19) 0.007(2)
C25 0.040(3) 0.047(3) 0.034(2) -0.009(2) -0.005(2) 0.006(2)
C26 0.034(3) 0.055(3) 0.047(3) -0.021(2) -0.008(2) 0.013(2)
C27 0.050(3) 0.046(3) 0.040(3) -0.013(2) -0.013(2) 0.020(2)
C28 0.046(3) 0.041(3) 0.033(2) -0.012(2) -0.013(2) 0.011(2)
C29 0.042(3) 0.036(2) 0.031(2) -0.0094(19) -0.012(2) 0.010(2)
C30 0.044(3) 0.035(2) 0.024(2) -0.0077(18) -0.0085(19) 0.010(2)
C31 0.052(3) 0.036(2) 0.020(2) -0.0024(18) -0.004(2) 0.007(2)
C32 0.065(3) 0.036(2) 0.020(2) 0.0028(18) -0.007(2) -0.001(2)
C33 0.071(4) 0.034(3) 0.032(3) 0.001(2) -0.008(2) 0.006(2)
C34 0.092(5) 0.037(3) 0.039(3) 0.014(2) -0.015(3) -0.010(3)
C35 0.076(4) 0.040(3) 0.047(3) 0.014(2) -0.004(3) -0.008(3)
C36 0.067(3) 0.044(3) 0.037(3) 0.010(2) 0.002(2) -0.003(3)
C37 0.062(3) 0.034(2) 0.025(2) 0.0016(19) 0.001(2) 0.000(2)
C38 0.054(3) 0.035(2) 0.018(2) 0.0033(17) 0.000(2) -0.003(2)
C39 0.041(2) 0.034(2) 0.025(2) -0.0008(18) 0.0032(19) -0.0039(19)
C40 0.038(2) 0.042(2) 0.028(2) 0.0008(19) 0.0045(19) -0.001(2)
C41 0.054(3) 0.050(3) 0.040(3) 0.002(2) 0.016(2) -0.009(2)
C42 0.051(3) 0.064(3) 0.065(4) 0.008(3) 0.034(3) 0.010(3)
C43 0.057(3) 0.054(3) 0.065(4) 0.005(3) 0.028(3) 0.017(3)
C44 0.040(3) 0.039(3) 0.045(3) 0.004(2) 0.013(2) 0.004(2)
C45 0.033(2) 0.040(2) 0.028(2) -0.0025(18) 0.0056(18) -0.0019(19)
C46 0.031(2) 0.035(2) 0.023(2) -0.0024(17) -0.0014(17) 0.0000(18)
C47 0.028(2) 0.033(2) 0.021(2) -0.0038(16) -0.0011(17) 0.0008(17)
C48 0.027(2) 0.031(2) 0.025(2) -0.0035(17) -0.0009(17) -0.0009(17)
C49 0.031(2) 0.032(2) 0.031(2) 0.0015(18) 0.0047(18) 0.0025(18)
C50 0.040(2) 0.029(2) 0.043(3) -0.0026(19) 0.006(2) -0.0014(19)
C51 0.037(2) 0.041(3) 0.048(3) -0.003(2) 0.013(2) -0.005(2)
C52 0.031(2) 0.041(3) 0.042(3) -0.008(2) 0.006(2) -0.002(2)
C53 0.030(2) 0.033(2) 0.028(2) -0.0063(17) 0.0004(18) 0.0010(18)
C54 0.028(2) 0.032(2) 0.024(2) -0.0041(17) -0.0016(17) 0.0025(17)
C1S 0.060(3) 0.051(3) 0.065(4) -0.005(3) 0.015(3) 0.003(3)
C2S 0.061(3) 0.051(3) 0.044(3) 0.006(2) 0.004(3) -0.004(3)
C3S 0.076(4) 0.040(3) 0.049(3) -0.007(2) 0.015(3) -0.010(3)
C4S 0.061(3) 0.041(3) 0.063(4) 0.007(3) 0.025(3) 0.002(2)
C5S 0.058(3) 0.068(4) 0.053(3) -0.003(3) 0.007(3) 0.000(3)
C6S 0.077(4) 0.067(4) 0.058(4) -0.027(3) 0.020(3) -0.012(3)
C7S 0.051(5) 0.271(14) 0.166(10) 0.133(10) 0.007(5) 0.030(7)
C8S 0.061(5) 0.125(7) 0.153(9) 0.033(6) 0.046(5) 0.011(5)
C9S 0.138(7) 0.061(4) 0.102(6) -0.003(4) 0.073(6) 0.001(5)
C10S 0.118(6) 0.083(5) 0.057(4) 0.000(4) 0.014(4) 0.002(5)
C11S 0.065(4) 0.098(5) 0.080(5) -0.011(4) 0.019(4) -0.008(4)
C12S 0.080(5) 0.181(9) 0.110(7) 0.078(7) 0.037(5) 0.024(6)
C13S 0.074(4) 0.051(3) 0.075(4) 0.024(3) 0.046(4) 0.021(3)
C14S 0.050(3) 0.051(3) 0.108(6) 0.029(4) 0.018(4) 0.016(3)
C15S 0.096(5) 0.045(3) 0.057(4) 0.015(3) 0.009(4) 0.012(3)
C16S 0.083(4) 0.039(3) 0.091(5) 0.007(3) 0.053(4) 0.009(3)
C17S 0.045(3) 0.040(3) 0.109(5) 0.005(3) 0.023(3) 0.005(2)
C18S 0.092(5) 0.040(3) 0.065(4) 0.004(3) 0.003(4) 0.013(3)

loop_
_atom_type_symbol
_atom_type_description
_atom_type_scat_dispersion_real
_atom_type_scat_dispersion_imag
_atom_type_scat_source
C C 0.0033 0.0016 'International Tables Vol C Tables 4.2.6.8 and 6.1.1.4'
H H 0.0000 0.0000 'International Tables Vol C Tables 4.2.6.8 and 6.1.1.4'
B B 0.0013 0.0007 'International Tables Vol C Tables 4.2.6.8 and 6.1.1.4'
N N 0.0061 0.0033 'International Tables Vol C Tables 4.2.6.8 and 6.1.1.4'
O O 0.0106 0.0060 'International Tables Vol C Tables 4.2.6.8 and 6.1.1.4'
Fe Fe 0.3463 0.8444 'International Tables Vol C Tables 4.2.6.8 and 6.1.1.4'
Zr Zr -2.9673 0.5597 'International Tables Vol C Tables 4.2.6.8 and 6.1.1.4'

loop_
_geom_angle_atom_site_label_1
_geom_angle_atom_site_label_2
_geom_angle_atom_site_label_3
_geom_angle
O2 Zr1 O4 83.65(10)
O2 Zr1 O6 82.63(10)
O4 Zr1 O6 84.61(10)
O2 Zr1 N8 72.99(11)
O4 Zr1 N8 121.18(12)
O6 Zr1 N8 141.06(13)
O2 Zr1 N10 122.99(12)
O4 Zr1 N10 74.11(12)
O6 Zr1 N10 143.36(13)
N8 Zr1 N10 75.29(14)
O2 Zr1 N14 95.77(11)
O4 Zr1 N14 162.09(11)
O6 Zr1 N14 77.58(11)
N8 Zr1 N14 75.26(12)
N10 Zr1 N14 119.97(12)
O2 Zr1 N12 161.18(11)
O4 Zr1 N12 98.33(12)
O6 Zr1 N12 78.95(11)
N8 Zr1 N12 120.27(12)
N10 Zr1 N12 75.17(13)
N14 Zr1 N12 76.60(12)
N5 Fe1 N3 86.83(14)
N5 Fe1 N1 85.61(14)
N3 Fe1 N1 86.01(14)
N5 Fe1 N4 112.19(14)
N3 Fe1 N4 79.04(14)
N1 Fe1 N4 155.78(14)
N5 Fe1 N6 79.39(14)
N3 Fe1 N6 157.86(15)
N1 Fe1 N6 109.87(14)
N4 Fe1 N6 90.15(14)
N5 Fe1 N2 154.92(14)
N3 Fe1 N2 110.98(14)
N1 Fe1 N2 78.47(13)
N4 Fe1 N2 89.16(14)
N6 Fe1 N2 87.89(14)
N1 O1 B1 111.2(3)
N2 O2 Zr1 123.5(2)
N3 O3 B1 111.3(3)
N4 O4 Zr1 124.0(2)
N5 O5 B1 111.5(3)
N6 O6 Zr1 124.5(2)
O1 B1 O5 109.2(3)
O1 B1 O3 109.5(3)
O5 B1 O3 110.0(3)
O1 B1 C19 109.1(4)
O5 B1 C19 109.8(3)
O3 B1 C19 109.2(3)
C1 N1 O1 116.5(3)
C1 N1 Fe1 119.1(3)
O1 N1 Fe1 123.2(2)
C2 N2 O2 116.2(3)
C2 N2 Fe1 117.7(3)
O2 N2 Fe1 125.6(3)
C3 N3 O3 117.0(3)
C3 N3 Fe1 118.6(3)
O3 N3 Fe1 123.7(2)
C4 N4 O4 115.5(3)
C4 N4 Fe1 117.5(3)
O4 N4 Fe1 125.9(2)
C5 N5 O5 116.8(3)
C5 N5 Fe1 118.0(3)
O5 N5 Fe1 123.5(2)
C6 N6 O6 117.2(3)
C6 N6 Fe1 117.6(3)
O6 N6 Fe1 124.9(2)
C54 N7 C23 122.6(4)
C23 N8 C30 108.0(4)
C23 N8 Zr1 122.1(3)
C30 N8 Zr1 120.9(3)
C31 N9 C30 122.7(4)
C31 N10 C38 107.9(4)
C31 N10 Zr1 120.1(3)
C38 N10 Zr1 121.3(3)
C38 N11 C39 121.3(4)
C39 N12 C46 108.5(4)
C39 N12 Zr1 124.8(3)
C46 N12 Zr1 123.5(3)
C46 N13 C47 122.8(4)
C54 N14 C47 108.0(3)
C54 N14 Zr1 124.7(3)
C47 N14 Zr1 123.6(3)
N1 C1 C2 111.6(4)
N1 C1 C7 125.0(4)
C2 C1 C7 123.2(4)
N2 C2 C1 112.8(3)
N2 C2 C10 125.5(4)
C1 C2 C10 121.7(4)
N3 C3 C4 111.7(3)
N3 C3 C11 125.4(4)
C4 C3 C11 122.9(4)
N4 C4 C3 112.7(3)
N4 C4 C14 125.1(4)
C3 C4 C14 122.2(3)
N5 C5 C6 112.7(3)
N5 C5 C15 124.8(4)
C6 C5 C15 122.3(4)
N6 C6 C5 111.9(3)
N6 C6 C18 125.6(4)
C5 C6 C18 122.4(4)
C1 C7 C8 111.0(3)
C1 C7 H7B 109.4
C8 C7 H7B 109.4
C1 C7 H7C 109.4
C8 C7 H7C 109.4
H7B C7 H7C 108.0
C9 C8 C7 110.5(4)
C9 C8 H8A 109.5
C7 C8 H8A 109.5
C9 C8 H8B 109.5
C7 C8 H8B 109.5
H8A C8 H8B 108.1
C8 C9 C10 110.8(4)
C8 C9 H9B 109.5
C10 C9 H9B 109.5
C8 C9 H9C 109.5
C10 C9 H9C 109.5
H9B C9 H9C 108.1
C2 C10 C9 109.8(3)
C2 C10 H10A 109.7
C9 C10 H10A 109.7
C2 C10 H10B 109.7
C9 C10 H10B 109.7
H10A C10 H10B 108.2
C3 C11 C12 110.0(3)
C3 C11 H11B 109.7
C12 C11 H11B 109.7
C3 C11 H11C 109.7
C12 C11 H11C 109.7
H11B C11 H11C 108.2
C13 C12 C11 111.7(4)
C13 C12 H12A 109.3
C11 C12 H12A 109.3
C13 C12 H12B 109.3
C11 C12 H12B 109.3
H12A C12 H12B 107.9
C12 C13 C14 112.4(4)
C12 C13 H13B 109.1
C14 C13 H13B 109.1
C12 C13 H13C 109.1
C14 C13 H13C 109.1
H13B C13 H13C 107.9
C4 C14 C13 111.1(3)
C4 C14 H14A 109.4
C13 C14 H14A 109.4
C4 C14 H14B 109.4
C13 C14 H14B 109.4
H14A C14 H14B 108.0
C5 C15 C16 110.8(4)
C5 C15 H15A 109.5
C16 C15 H15A 109.5
C5 C15 H15B 109.5
C16 C15 H15B 109.5
H15A C15 H15B 108.1
C15 C16 C17 112.1(4)
C15 C16 H16A 109.2
C17 C16 H16A 109.2
C15 C16 H16B 109.2
C17 C16 H16B 109.2
H16A C16 H16B 107.9
C18 C17 C16 111.6(4)
C18 C17 H17A 109.3
C16 C17 H17A 109.3
C18 C17 H17B 109.3
C16 C17 H17B 109.3
H17A C17 H17B 108.0
C6 C18 C17 109.9(3)
C6 C18 H18A 109.7
C17 C18 H18A 109.7
C6 C18 H18B 109.7
C17 C18 H18B 109.7
H18A C18 H18B 108.2
C20 C19 B1 116.1(4)
C20 C19 H19A 108.3
B1 C19 H19A 108.3
C20 C19 H19B 108.3
B1 C19 H19B 108.3
H19A C19 H19B 107.4
C19 C20 C21 114.6(4)
C19 C20 H20A 108.6
C21 C20 H20A 108.6
C19 C20 H20B 108.6
C21 C20 H20B 108.6
H20A C20 H20B 107.6
C22 C21 C20 113.0(5)
C22 C21 H21A 109.0
C20 C21 H21A 109.0
C22 C21 H21B 109.0
C20 C21 H21B 109.0
H21A C21 H21B 107.8
C21 C22 H22A 109.5
C21 C22 H22B 109.5
H22A C22 H22B 109.5
C21 C22 H22C 109.5
H22A C22 H22C 109.5
H22B C22 H22C 109.5
N7 C23 N8 127.8(4)
N7 C23 C24 122.6(4)
N8 C23 C24 109.6(4)
C29 C24 C25 121.8(4)
C29 C24 C23 106.0(4)
C25 C24 C23 132.2(4)
C26 C25 C24 116.7(5)
C26 C25 H25A 121.7
C24 C25 H25A 121.7
C25 C26 C27 120.6(5)
C25 C26 H26A 119.7
C27 C26 H26A 119.7
C28 C27 C26 122.4(5)
C28 C27 H27A 118.8
C26 C27 H27A 118.8
C27 C28 C29 117.7(5)
C27 C28 H28A 121.2
C29 C28 H28A 121.2
C24 C29 C28 120.7(5)
C24 C29 C30 107.0(4)
C28 C29 C30 132.3(5)
N9 C30 N8 127.7(4)
N9 C30 C29 123.0(4)
N8 C30 C29 109.3(4)
N9 C31 N10 127.3(4)
N9 C31 C32 123.0(4)
N10 C31 C32 109.6(4)
C33 C32 C37 120.4(5)
C33 C32 C31 132.6(5)
C37 C32 C31 106.8(4)
C34 C33 C32 116.6(5)
C34 C33 H33A 121.7
C32 C33 H33A 121.7
C35 C34 C33 122.8(5)
C35 C34 H34A 118.6
C33 C34 H34A 118.6
C34 C35 C36 121.6(6)
C34 C35 H35A 119.2
C36 C35 H35A 119.2
C37 C36 C35 116.3(6)
C37 C36 H36A 121.8
C35 C36 H36A 121.8
C36 C37 C32 122.2(4)
C36 C37 C38 132.2(5)
C32 C37 C38 105.5(4)
N11 C38 N10 128.7(4)
N11 C38 C37 121.3(4)
N10 C38 C37 110.0(4)
N11 C39 N12 128.6(4)
N11 C39 C40 121.7(4)
N12 C39 C40 109.7(4)
C41 C40 C45 120.9(4)
C41 C40 C39 133.0(4)
C45 C40 C39 106.1(4)
C42 C41 C40 117.9(5)
C42 C41 H41A 121.1
C40 C41 H41A 121.1
C41 C42 C43 120.7(5)
C41 C42 H42A 119.6
C43 C42 H42A 119.6
C44 C43 C42 122.0(5)
C44 C43 H43A 119.0
C42 C43 H43A 119.0
C43 C44 C45 117.2(4)
C43 C44 H44A 121.4
C45 C44 H44A 121.4
C44 C45 C40 121.4(4)
C44 C45 C46 132.2(4)
C40 C45 C46 106.4(4)
N13 C46 N12 128.4(4)
N13 C46 C45 122.2(4)
N12 C46 C45 109.2(4)
N13 C47 N14 128.4(4)
N13 C47 C48 122.1(4)
N14 C47 C48 109.4(3)
C49 C48 C53 121.7(4)
C49 C48 C47 131.7(4)
C53 C48 C47 106.6(3)
C48 C49 C50 117.8(4)
C48 C49 H49A 121.1
C50 C49 H49A 121.1
C49 C50 C51 121.0(4)
C49 C50 H50A 119.5
C51 C50 H50A 119.5
C52 C51 C50 121.2(4)
C52 C51 H51A 119.4
C50 C51 H51A 119.4
C51 C52 C53 118.6(4)
C51 C52 H52A 120.7
C53 C52 H52A 120.7
C52 C53 C48 119.7(4)
C52 C53 C54 134.4(4)
C48 C53 C54 105.9(4)
N7 C54 N14 127.1(4)
N7 C54 C53 122.8(4)
N14 C54 C53 110.1(3)
C2S C1S C6S 120.0
C2S C1S H1SA 120.0
C6S C1S H1SA 120.0
C3S C2S C1S 120.0
C3S C2S H2SA 120.0
C1S C2S H2SA 120.0
C2S C3S C4S 120.0
C2S C3S H3SA 120.0
C4S C3S H3SA 120.0
C3S C4S C5S 120.0
C3S C4S H4SA 120.0
C5S C4S H4SA 120.0
C6S C5S C4S 120.0
C6S C5S H5SA 120.0
C4S C5S H5SA 120.0
C5S C6S C1S 120.0
C5S C6S H6SA 120.0
C1S C6S H6SA 120.0
C8S C7S C12S 120.0
C8S C7S H7SA 120.0
C12S C7S H7SA 120.0
C9S C8S C7S 120.0
C9S C8S H8SA 120.0
C7S C8S H8SA 120.0
C8S C9S C10S 120.0
C8S C9S H9SA 120.0
C10S C9S H9SA 120.0
C9S C10S C11S 120.0
C9S C10S H10C 120.0
C11S C10S H10C 120.0
C12S C11S C10S 120.0
C12S C11S H11A 120.0
C10S C11S H11A 120.0
C11S C12S C7S 120.0
C11S C12S H12C 120.0
C7S C12S H12C 120.0
C14S C13S C18S 120.0
C14S C13S H13A 120.0
C18S C13S H13A 120.0
C13S C14S C15S 120.0
C13S C14S H14C 120.0
C15S C14S H14C 120.0
C14S C15S C16S 120.0
C14S C15S H15C 120.0
C16S C15S H15C 120.0
C15S C16S C17S 120.0
C15S C16S H16C 120.0
C17S C16S H16C 120.0
C18S C17S C16S 120.0
C18S C17S H17C 120.0
C16S C17S H17C 120.0
C17S C18S C13S 120.0
C17S C18S H18C 120.0
C13S C18S H18C 120.0

loop_
_geom_bond_atom_site_label_1
_geom_bond_atom_site_label_2
_geom_bond_distance
Zr1 O2 2.092(3)
Zr1 O4 2.095(3)
Zr1 O6 2.115(3)
Zr1 N8 2.257(4)
Zr1 N10 2.259(4)
Zr1 N14 2.262(3)
Zr1 N12 2.266(4)
Fe1 N5 1.896(3)
Fe1 N3 1.903(3)
Fe1 N1 1.905(3)
Fe1 N4 1.913(3)
Fe1 N6 1.920(3)
Fe1 N2 1.927(3)
O1 N1 1.390(4)
O1 B1 1.506(5)
O2 N2 1.364(4)
O3 N3 1.373(4)
O3 B1 1.513(5)
O4 N4 1.371(4)
O5 N5 1.372(4)
O5 B1 1.513(6)
O6 N6 1.347(4)
B1 C19 1.585(6)
N1 C1 1.297(5)
N2 C2 1.294(5)
N3 C3 1.305(5)
N4 C4 1.305(5)
N5 C5 1.305(5)
N6 C6 1.306(5)
N7 C54 1.327(5)
N7 C23 1.334(5)
N8 C23 1.367(6)
N8 C30 1.374(5)
N9 C31 1.327(6)
N9 C30 1.330(6)
N10 C31 1.370(6)
N10 C38 1.378(6)
N11 C38 1.322(6)
N11 C39 1.324(5)
N12 C39 1.365(5)
N12 C46 1.374(5)
N13 C46 1.327(5)
N13 C47 1.328(5)
N14 C54 1.368(5)
N14 C47 1.378(5)
C1 C2 1.443(5)
C1 C7 1.485(6)
C2 C10 1.501(5)
C3 C4 1.439(6)
C3 C11 1.504(5)
C4 C14 1.505(5)
C5 C6 1.441(6)
C5 C15 1.508(6)
C6 C18 1.497(6)
C7 C8 1.544(6)
C7 H7B 0.9700
C7 H7C 0.9700
C8 C9 1.525(6)
C8 H8A 0.9700
C8 H8B 0.9700
C9 C10 1.536(6)
C9 H9B 0.9700
C9 H9C 0.9700
C10 H10A 0.9700
C10 H10B 0.9700
C11 C12 1.538(6)
C11 H11B 0.9700
C11 H11C 0.9700
C12 C13 1.506(7)
C12 H12A 0.9700
C12 H12B 0.9700
C13 C14 1.527(6)
C13 H13B 0.9700
C13 H13C 0.9700
C14 H14A 0.9700
C14 H14B 0.9700
C15 C16 1.514(6)
C15 H15A 0.9700
C15 H15B 0.9700
C16 C17 1.526(6)
C16 H16A 0.9700
C16 H16B 0.9700
C17 C18 1.523(6)
C17 H17A 0.9700
C17 H17B 0.9700
C18 H18A 0.9700
C18 H18B 0.9700
C19 C20 1.520(6)
C19 H19A 0.9700
C19 H19B 0.9700
C20 C21 1.524(7)
C20 H20A 0.9700
C20 H20B 0.9700
C21 C22 1.522(8)
C21 H21A 0.9700
C21 H21B 0.9700
C22 H22A 0.9600
C22 H22B 0.9600
C22 H22C 0.9600
C23 C24 1.456(6)
C24 C29 1.393(7)
C24 C25 1.404(7)
C25 C26 1.400(6)
C25 H25A 0.9300
C26 C27 1.401(8)
C26 H26A 0.9300
C27 C28 1.367(7)
C27 H27A 0.9300
C28 C29 1.398(6)
C28 H28A 0.9300
C29 C30 1.445(7)
C31 C32 1.460(7)
C32 C33 1.400(6)
C32 C37 1.407(7)
C33 C34 1.379(8)
C33 H33A 0.9300
C34 C35 1.378(8)
C34 H34A 0.9300
C35 C36 1.391(7)
C35 H35A 0.9300
C36 C37 1.386(7)
C36 H36A 0.9300
C37 C38 1.464(6)
C39 C40 1.458(6)
C40 C41 1.389(6)
C40 C45 1.408(6)
C41 C42 1.384(7)
C41 H41A 0.9300
C42 C43 1.403(7)
C42 H42A 0.9300
C43 C44 1.382(7)
C43 H43A 0.9300
C44 C45 1.385(6)
C44 H44A 0.9300
C45 C46 1.457(6)
C47 C48 1.456(6)
C48 C49 1.379(6)
C48 C53 1.407(6)
C49 C50 1.383(6)
C49 H49A 0.9300
C50 C51 1.393(6)
C50 H50A 0.9300
C51 C52 1.378(6)
C51 H51A 0.9300
C52 C53 1.387(6)
C52 H52A 0.9300
C53 C54 1.456(6)
C1S C2S 1.3900
C1S C6S 1.3900
C1S H1SA 0.9300
C2S C3S 1.3900
C2S H2SA 0.9300
C3S C4S 1.3900
C3S H3SA 0.9300
C4S C5S 1.3900
C4S H4SA 0.9300
C5S C6S 1.3900
C5S H5SA 0.9300
C6S H6SA 0.9300
C7S C8S 1.3900
C7S C12S 1.3900
C7S H7SA 0.9300
C8S C9S 1.3900
C8S H8SA 0.9300
C9S C10S 1.3900
C9S H9SA 0.9300
C10S C11S 1.3900
C10S H10C 0.9300
C11S C12S 1.3900
C11S H11A 0.9300
C12S H12C 0.9300
C13S C14S 1.3900
C13S C18S 1.3900
C13S H13A 0.9300
C14S C15S 1.3900
C14S H14C 0.9300
C15S C16S 1.3900
C15S H15C 0.9300
C16S C17S 1.3900
C16S H16C 0.9300
C17S C18S 1.3900
C17S H17C 0.9300
C18S H18C 0.9300

loop_
_geom_torsion_atom_site_label_1
_geom_torsion_atom_site_label_2
_geom_torsion_atom_site_label_3
_geom_torsion_atom_site_label_4
_geom_torsion
O4 Zr1 O2 N2 60.6(3)
O6 Zr1 O2 N2 -24.7(3)
N8 Zr1 O2 N2 -174.0(3)
N10 Zr1 O2 N2 127.0(3)
N14 Zr1 O2 N2 -101.4(3)
N12 Zr1 O2 N2 -36.6(5)
O2 Zr1 O4 N4 -26.2(3)
O6 Zr1 O4 N4 57.0(3)
N8 Zr1 O4 N4 -91.9(3)
N10 Zr1 O4 N4 -153.2(3)
N14 Zr1 O4 N4 62.9(5)
N12 Zr1 O4 N4 134.9(3)
O2 Zr1 O6 N6 61.5(3)
O4 Zr1 O6 N6 -22.8(3)
N8 Zr1 O6 N6 112.5(3)
N10 Zr1 O6 N6 -76.8(3)
N14 Zr1 O6 N6 159.1(3)
N12 Zr1 O6 N6 -122.4(3)
N1 O1 B1 O5 70.6(4)
N1 O1 B1 O3 -49.9(4)
N1 O1 B1 C19 -169.3(3)
N5 O5 B1 O1 -49.2(4)
N5 O5 B1 O3 71.0(4)
N5 O5 B1 C19 -168.8(3)
N3 O3 B1 O1 71.3(4)
N3 O3 B1 O5 -48.7(4)
N3 O3 B1 C19 -169.3(3)
B1 O1 N1 C1 148.4(4)
B1 O1 N1 Fe1 -19.1(4)
N5 Fe1 N1 C1 160.1(3)
N3 Fe1 N1 C1 -112.8(3)
N4 Fe1 N1 C1 -61.1(5)
N6 Fe1 N1 C1 83.1(3)
N2 Fe1 N1 C1 -0.4(3)
N5 Fe1 N1 O1 -32.7(3)
N3 Fe1 N1 O1 54.4(3)
N4 Fe1 N1 O1 106.1(4)
N6 Fe1 N1 O1 -109.8(3)
N2 Fe1 N1 O1 166.7(3)
Zr1 O2 N2 C2 137.1(3)
Zr1 O2 N2 Fe1 -35.3(4)
N5 Fe1 N2 C2 -48.0(5)
N3 Fe1 N2 C2 84.8(3)
N1 Fe1 N2 C2 3.7(3)
N4 Fe1 N2 C2 162.7(3)
N6 Fe1 N2 C2 -107.1(3)
N5 Fe1 N2 O2 124.2(3)
N3 Fe1 N2 O2 -102.9(3)
N1 Fe1 N2 O2 175.9(3)
N4 Fe1 N2 O2 -25.0(3)
N6 Fe1 N2 O2 65.2(3)
B1 O3 N3 C3 150.8(4)
B1 O3 N3 Fe1 -19.5(4)
N5 Fe1 N3 C3 -116.4(3)
N1 Fe1 N3 C3 157.8(3)
N4 Fe1 N3 C3 -3.1(3)
N6 Fe1 N3 C3 -65.1(5)
N2 Fe1 N3 C3 81.8(3)
N5 Fe1 N3 O3 53.7(3)
N1 Fe1 N3 O3 -32.1(3)
N4 Fe1 N3 O3 167.1(3)
N6 Fe1 N3 O3 105.0(4)
N2 Fe1 N3 O3 -108.1(3)
Zr1 O4 N4 C4 135.0(3)
Zr1 O4 N4 Fe1 -32.3(4)
N5 Fe1 N4 C4 88.1(3)
N3 Fe1 N4 C4 6.1(3)
N1 Fe1 N4 C4 -46.8(5)
N6 Fe1 N4 C4 166.7(3)
N2 Fe1 N4 C4 -105.4(3)
N5 Fe1 N4 O4 -104.8(3)
N3 Fe1 N4 O4 173.2(3)
N1 Fe1 N4 O4 120.3(4)
N6 Fe1 N4 O4 -26.2(3)
N2 Fe1 N4 O4 61.7(3)
B1 O5 N5 C5 143.9(4)
B1 O5 N5 Fe1 -20.9(4)
N3 Fe1 N5 C5 165.3(3)
N1 Fe1 N5 C5 -108.5(3)
N4 Fe1 N5 C5 88.5(3)
N6 Fe1 N5 C5 2.7(3)
N2 Fe1 N5 C5 -58.0(5)
N3 Fe1 N5 O5 -30.2(3)
N1 Fe1 N5 O5 56.1(3)
N4 Fe1 N5 O5 -107.0(3)
N6 Fe1 N5 O5 167.2(3)
N2 Fe1 N5 O5 106.5(4)
Zr1 O6 N6 C6 138.8(3)
Zr1 O6 N6 Fe1 -34.9(4)
N5 Fe1 N6 C6 1.5(3)
N3 Fe1 N6 C6 -50.9(5)
N1 Fe1 N6 C6 82.9(3)
N4 Fe1 N6 C6 -111.0(3)
N2 Fe1 N6 C6 159.8(3)
N5 Fe1 N6 O6 175.2(3)
N3 Fe1 N6 O6 122.8(4)
N1 Fe1 N6 O6 -103.4(3)
N4 Fe1 N6 O6 62.7(3)
N2 Fe1 N6 O6 -26.5(3)
O2 Zr1 N8 C23 57.0(3)
O4 Zr1 N8 C23 128.4(3)
O6 Zr1 N8 C23 3.3(4)
N10 Zr1 N8 C23 -171.0(3)
N14 Zr1 N8 C23 -43.9(3)
N12 Zr1 N8 C23 -108.3(3)
O2 Zr1 N8 C30 -86.1(3)
O4 Zr1 N8 C30 -14.8(4)
O6 Zr1 N8 C30 -139.8(3)
N10 Zr1 N8 C30 45.9(3)
N14 Zr1 N8 C30 173.0(3)
N12 Zr1 N8 C30 108.5(3)
O2 Zr1 N10 C31 9.7(4)
O4 Zr1 N10 C31 81.0(3)
O6 Zr1 N10 C31 137.8(3)
N8 Zr1 N10 C31 -48.2(3)
N14 Zr1 N10 C31 -111.1(3)
N12 Zr1 N10 C31 -175.7(3)
O2 Zr1 N10 C38 -130.4(3)
O4 Zr1 N10 C38 -59.2(3)
O6 Zr1 N10 C38 -2.3(4)
N8 Zr1 N10 C38 171.7(3)
N14 Zr1 N10 C38 108.8(3)
N12 Zr1 N10 C38 44.2(3)
O2 Zr1 N12 C39 128.0(4)
O4 Zr1 N12 C39 33.2(3)
O6 Zr1 N12 C39 116.0(3)
N8 Zr1 N12 C39 -100.5(3)
N10 Zr1 N12 C39 -37.8(3)
N14 Zr1 N12 C39 -164.3(3)
O2 Zr1 N12 C46 -29.4(6)
O4 Zr1 N12 C46 -124.1(3)
O6 Zr1 N12 C46 -41.3(3)
N8 Zr1 N12 C46 102.1(3)
N10 Zr1 N12 C46 164.8(3)
N14 Zr1 N12 C46 38.4(3)
O2 Zr1 N14 C54 -31.0(3)
O4 Zr1 N14 C54 -118.3(4)
O6 Zr1 N14 C54 -112.2(3)
N8 Zr1 N14 C54 39.7(3)
N10 Zr1 N14 C54 102.6(3)
N12 Zr1 N14 C54 166.4(3)
O2 Zr1 N14 C47 124.8(3)
O4 Zr1 N14 C47 37.6(6)
O6 Zr1 N14 C47 43.7(3)
N8 Zr1 N14 C47 -164.5(3)
N10 Zr1 N14 C47 -101.5(3)
N12 Zr1 N14 C47 -37.7(3)
O1 N1 C1 C2 -170.5(3)
Fe1 N1 C1 C2 -2.5(5)
O1 N1 C1 C7 4.5(6)
Fe1 N1 C1 C7 172.5(3)
O2 N2 C2 C1 -178.9(3)
Fe1 N2 C2 C1 -5.9(5)
O2 N2 C2 C10 3.7(6)
Fe1 N2 C2 C10 176.7(3)
N1 C1 C2 N2 5.3(5)
C7 C1 C2 N2 -169.8(4)
N1 C1 C2 C10 -177.2(4)
C7 C1 C2 C10 7.7(6)
O3 N3 C3 C4 -170.9(3)
Fe1 N3 C3 C4 -0.1(5)
O3 N3 C3 C11 11.1(6)
Fe1 N3 C3 C11 -178.1(3)
O4 N4 C4 C3 -176.3(3)
Fe1 N4 C4 C3 -7.8(4)
O4 N4 C4 C14 3.3(6)
Fe1 N4 C4 C14 171.7(3)
N3 C3 C4 N4 5.0(5)
C11 C3 C4 N4 -176.9(4)
N3 C3 C4 C14 -174.5(4)
C11 C3 C4 C14 3.5(6)
O5 N5 C5 C6 -171.5(3)
Fe1 N5 C5 C6 -5.9(5)
O5 N5 C5 C15 4.9(6)
Fe1 N5 C5 C15 170.4(3)
O6 N6 C6 C5 -179.1(3)
Fe1 N6 C6 C5 -4.9(4)
O6 N6 C6 C18 3.7(6)
Fe1 N6 C6 C18 177.9(3)
N5 C5 C6 N6 6.8(5)
C15 C5 C6 N6 -169.6(4)
N5 C5 C6 C18 -175.9(4)
C15 C5 C6 C18 7.6(6)
N1 C1 C7 C8 166.9(4)
C2 C1 C7 C8 -18.7(6)
C1 C7 C8 C9 46.7(5)
C7 C8 C9 C10 -66.1(5)
N2 C2 C10 C9 153.6(4)
C1 C2 C10 C9 -23.6(5)
C8 C9 C10 C2 52.0(5)
N3 C3 C11 C12 158.7(4)
C4 C3 C11 C12 -19.1(6)
C3 C11 C12 C13 48.2(5)
C11 C12 C13 C14 -64.4(5)
N4 C4 C14 C13 164.6(4)
C3 C4 C14 C13 -15.9(6)
C12 C13 C14 C4 45.5(5)
N5 C5 C15 C16 165.5(4)
C6 C5 C15 C16 -18.4(6)
C5 C15 C16 C17 45.7(5)
C15 C16 C17 C18 -64.7(5)
N6 C6 C18 C17 154.0(4)
C5 C6 C18 C17 -22.8(6)
C16 C17 C18 C6 49.9(5)
O1 B1 C19 C20 -55.6(5)
O5 B1 C19 C20 64.1(5)
O3 B1 C19 C20 -175.2(4)
B1 C19 C20 C21 -82.2(5)
C19 C20 C21 C22 177.6(4)
C54 N7 C23 N8 1.4(6)
C54 N7 C23 C24 -177.5(4)
C30 N8 C23 N7 -177.0(4)
Zr1 N8 C23 N7 35.7(5)
C30 N8 C23 C24 2.0(4)
Zr1 N8 C23 C24 -145.2(3)
N7 C23 C24 C29 176.8(4)
N8 C23 C24 C29 -2.3(4)
N7 C23 C24 C25 -4.1(7)
N8 C23 C24 C25 176.8(4)
C29 C24 C25 C26 -0.3(6)
C23 C24 C25 C26 -179.3(4)
C24 C25 C26 C27 -1.9(6)
C25 C26 C27 C28 2.0(7)
C26 C27 C28 C29 0.3(7)
C25 C24 C29 C28 2.6(6)
C23 C24 C29 C28 -178.2(4)
C25 C24 C29 C30 -177.6(4)
C23 C24 C29 C30 1.6(4)
C27 C28 C29 C24 -2.5(6)
C27 C28 C29 C30 177.6(4)
C31 N9 C30 N8 -4.4(7)
C31 N9 C30 C29 177.2(4)
C23 N8 C30 N9 -179.5(4)
Zr1 N8 C30 N9 -31.8(6)
C23 N8 C30 C29 -1.0(4)
Zr1 N8 C30 C29 146.8(3)
C24 C29 C30 N9 178.1(4)
C28 C29 C30 N9 -2.0(7)
C24 C29 C30 N8 -0.5(5)
C28 C29 C30 N8 179.4(4)
C30 N9 C31 N10 1.3(7)
C30 N9 C31 C32 -178.5(4)
C38 N10 C31 N9 -177.9(4)
Zr1 N10 C31 N9 37.2(6)
C38 N10 C31 C32 1.9(5)
Zr1 N10 C31 C32 -143.0(3)
N9 C31 C32 C33 -5.3(7)
N10 C31 C32 C33 174.9(5)
N9 C31 C32 C37 179.5(4)
N10 C31 C32 C37 -0.3(5)
C37 C32 C33 C34 0.8(6)
C31 C32 C33 C34 -173.9(5)
C32 C33 C34 C35 -0.9(7)
C33 C34 C35 C36 -0.3(8)
C34 C35 C36 C37 1.4(7)
C35 C36 C37 C32 -1.5(7)
C35 C36 C37 C38 175.3(5)
C33 C32 C37 C36 0.4(7)
C31 C32 C37 C36 176.3(4)
C33 C32 C37 C38 -177.2(4)
C31 C32 C37 C38 -1.2(5)
C39 N11 C38 N10 2.1(7)
C39 N11 C38 C37 -178.7(4)
C31 N10 C38 N11 176.6(4)
Zr1 N10 C38 N11 -39.1(6)
C31 N10 C38 C37 -2.7(5)
Zr1 N10 C38 C37 141.6(3)
C36 C37 C38 N11 5.9(7)
C32 C37 C38 N11 -176.9(4)
C36 C37 C38 N10 -174.7(5)
C32 C37 C38 N10 2.5(5)
C38 N11 C39 N12 7.8(7)
C38 N11 C39 C40 -173.1(4)
C46 N12 C39 N11 -178.1(4)
Zr1 N12 C39 N11 21.7(6)
C46 N12 C39 C40 2.7(4)
Zr1 N12 C39 C40 -157.5(3)
N11 C39 C40 C41 0.5(7)
N12 C39 C40 C41 179.7(5)
N11 C39 C40 C45 -179.8(4)
N12 C39 C40 C45 -0.5(5)
C45 C40 C41 C42 0.7(7)
C39 C40 C41 C42 -179.6(5)
C40 C41 C42 C43 -0.4(8)
C41 C42 C43 C44 -0.3(9)
C42 C43 C44 C45 0.8(8)
C43 C44 C45 C40 -0.5(7)
C43 C44 C45 C46 -178.3(5)
C41 C40 C45 C44 -0.3(7)
C39 C40 C45 C44 180.0(4)
C41 C40 C45 C46 178.1(4)
C39 C40 C45 C46 -1.7(4)
C47 N13 C46 N12 -4.9(6)
C47 N13 C46 C45 170.3(4)
C39 N12 C46 N13 171.9(4)
Zr1 N12 C46 N13 -27.6(6)
C39 N12 C46 C45 -3.8(4)
Zr1 N12 C46 C45 156.7(3)
C44 C45 C46 N13 5.5(7)
C40 C45 C46 N13 -172.6(4)
C44 C45 C46 N12 -178.5(4)
C40 C45 C46 N12 3.5(4)
C46 N13 C47 N14 5.7(6)
C46 N13 C47 C48 -170.6(4)
C54 N14 C47 N13 -174.6(4)
Zr1 N14 C47 N13 26.1(5)
C54 N14 C47 C48 2.1(4)
Zr1 N14 C47 C48 -157.2(2)
N13 C47 C48 C49 -2.7(7)
N14 C47 C48 C49 -179.7(4)
N13 C47 C48 C53 175.4(3)
N14 C47 C48 C53 -1.6(4)
C53 C48 C49 C50 1.7(6)
C47 C48 C49 C50 179.6(4)
C48 C49 C50 C51 -1.5(6)
C49 C50 C51 C52 0.0(7)
C50 C51 C52 C53 1.4(7)
C51 C52 C53 C48 -1.3(6)
C51 C52 C53 C54 180.0(4)
C49 C48 C53 C52 -0.3(6)
C47 C48 C53 C52 -178.6(4)
C49 C48 C53 C54 178.8(4)
C47 C48 C53 C54 0.4(4)
C23 N7 C54 N14 -8.0(6)
C23 N7 C54 C53 170.4(4)
C47 N14 C54 N7 176.7(4)
Zr1 N14 C54 N7 -24.3(5)
C47 N14 C54 C53 -1.8(4)
Zr1 N14 C54 C53 157.2(3)
C52 C53 C54 N7 1.1(7)
C48 C53 C54 N7 -177.8(4)
C52 C53 C54 N14 179.7(4)
C48 C53 C54 N14 0.8(4)
C6S C1S C2S C3S 0.0
C1S C2S C3S C4S 0.0
C2S C3S C4S C5S 0.0
C3S C4S C5S C6S 0.0
C4S C5S C6S C1S 0.0
C2S C1S C6S C5S 0.0
C12S C7S C8S C9S 0.0
C7S C8S C9S C10S 0.0
C8S C9S C10S C11S 0.0
C9S C10S C11S C12S 0.0
C10S C11S C12S C7S 0.0
C8S C7S C12S C11S 0.0
C18S C13S C14S C15S 0.0
C13S C14S C15S C16S 0.0
C14S C15S C16S C17S 0.0
C15S C16S C17S C18S 0.0
C16S C17S C18S C13S 0.0
C14S C13S C18S C17S 0.0
